data_4122268
loop_
_publ_author_name
'Hwang, Heejun'
'Kim, Jinwoo'
'Jeong, Jisu'
'Chang, Sukbok'

_publ_section_title
;
 Regioselective introduction of heteroatoms at the C-8 position of
 quinoline N-oxides: remote C-h activation using N-oxide as a stepping
 stone.
;
_journal_issue 30
_journal_name_full 'Journal of the American Chemical Society'
_journal_page_first 10770
_journal_page_last 10776
_journal_paper_doi 10.1021/ja5053768
_journal_volume 136
_journal_year 2014
_chemical_formula_moiety 'C20 H16 N2 O3 S'
_chemical_formula_sum 'C20 H16 N2 O3 S'
_chemical_formula_weight 364.41
_chemical_name_systematic
; 
 ? 
;
_space_group_IT_number 2
_symmetry_cell_setting triclinic
_symmetry_space_group_name_Hall '-P 1'
_symmetry_space_group_name_H-M 'P -1'
_atom_sites_solution_hydrogens geom
_atom_sites_solution_primary direct
_atom_sites_solution_secondary difmap
_audit_creation_method SHELXTL
_cell_angle_alpha 85.534(2)
_cell_angle_beta 82.6980(10)
_cell_angle_gamma 73.5320(10)
_cell_formula_units_Z 2
_cell_length_a 6.9399(5)
_cell_length_b 7.6809(5)
_cell_length_c 16.4129(11)
_cell_measurement_reflns_used 2317
_cell_measurement_temperature 199(2)
_cell_measurement_theta_max 25.97
_cell_measurement_theta_min 2.50
_cell_volume 831.39(10)
_computing_cell_refinement 'Bruker SMART'
_computing_data_collection 'Bruker SMART'
_computing_data_reduction 'Bruker SAINT'
_computing_molecular_graphics 'Bruker SHELXTL'
_computing_publication_material 'Bruker SHELXTL'
_computing_structure_refinement 'Bruker SHELXTL'
_computing_structure_solution 'Bruker SHELXTL'
_diffrn_ambient_temperature 199(2)
_diffrn_measured_fraction_theta_full 0.994
_diffrn_measured_fraction_theta_max 0.994
_diffrn_measurement_device_type 'CCD area detector'
_diffrn_measurement_method 'phi and omega scans'
_diffrn_radiation_monochromator graphite
_diffrn_radiation_source 'fine-focus sealed tube'
_diffrn_radiation_type MoK\a
_diffrn_radiation_wavelength 0.71073
_diffrn_reflns_av_R_equivalents 0.0294
_diffrn_reflns_av_sigmaI/netI 0.0620
_diffrn_reflns_limit_h_max 7
_diffrn_reflns_limit_h_min -8
_diffrn_reflns_limit_k_max 7
_diffrn_reflns_limit_k_min -9
_diffrn_reflns_limit_l_max 15
_diffrn_reflns_limit_l_min -20
_diffrn_reflns_number 5225
_diffrn_reflns_theta_full 25.98
_diffrn_reflns_theta_max 25.98
_diffrn_reflns_theta_min 1.25
_exptl_absorpt_coefficient_mu 0.219
_exptl_absorpt_correction_type none
_exptl_crystal_colour 'Light yellow'
_exptl_crystal_density_diffrn 1.456
_exptl_crystal_density_method 'not measured'
_exptl_crystal_description Block
_exptl_crystal_F_000 380
_exptl_crystal_size_max 0.15
_exptl_crystal_size_mid 0.07
_exptl_crystal_size_min 0.05
_refine_diff_density_max 0.397
_refine_diff_density_min -0.633
_refine_diff_density_rms 0.095
_refine_ls_extinction_method none
_refine_ls_goodness_of_fit_ref 1.115
_refine_ls_hydrogen_treatment constr
_refine_ls_matrix_type full
_refine_ls_number_parameters 236
_refine_ls_number_reflns 3254
_refine_ls_number_restraints 0
_refine_ls_restrained_S_all 1.115
_refine_ls_R_factor_all 0.0970
_refine_ls_R_factor_gt 0.0607
_refine_ls_shift/su_max 0.000
_refine_ls_shift/su_mean 0.000
_refine_ls_structure_factor_coef Fsqd
_refine_ls_weighting_details 'calc w=1/[\s^2^(Fo^2^)+(0.1229P)^2^+0.3178P] where P=(Fo^2^+2Fc^2^)/3'
_refine_ls_weighting_scheme calc
_refine_ls_wR_factor_gt 0.1591
_refine_ls_wR_factor_ref 0.2406
_reflns_number_gt 2105
_reflns_number_total 3254
_reflns_threshold_expression >2sigma(I)
_cod_data_source_file ja5053768_si_003.cif
_cod_data_source_block No2
_cod_depositor_comments
;
The following automatic conversions were performed:

'_symmetry_cell_setting' value 'Triclinic' changed to 'triclinic'
according to
/usr/data/users/saulius/crontab/automatic-downloads/rss-feeds/ACS/lib/dictionaries/cif_core.dic
dictionary named 'cif_core.dic' version 2.4.2 from 2011-04-26.

Automatic conversion script
Id: cif_fix_values 2281 2013-09-26 08:29:07Z andrius 

 Adding full bibliography for 4122266--4122269.cif.
;
_cod_original_sg_symbol_H-M P-1
_cod_database_code 4122268

loop_
_symmetry_equiv_pos_as_xyz
'x, y, z'
'-x, -y, -z'

loop_
_atom_site_label
_atom_site_type_symbol
_atom_site_fract_x
_atom_site_fract_y
_atom_site_fract_z
_atom_site_U_iso_or_equiv
_atom_site_adp_type
_atom_site_occupancy
_atom_site_symmetry_multiplicity
_atom_site_calc_flag
_atom_site_refinement_flags
C1 C 0.1728(6) 0.1320(5) 0.1965(2) 0.0331(9) Uani 1 1 d .
C2 C 0.1918(6) -0.0196(5) 0.2483(3) 0.0375(10) Uani 1 1 d .
H2 H 0.1722 -0.0068 0.3062 0.045 Uiso 1 1 calc R
C3 C 0.2389(7) -0.1907(6) 0.2173(3) 0.0431(11) Uani 1 1 d .
H3 H 0.2527 -0.2939 0.2543 0.052 Uiso 1 1 calc R
C4 C 0.2663(6) -0.2143(5) 0.1343(3) 0.0395(10) Uani 1 1 d .
H4 H 0.2974 -0.3330 0.1143 0.047 Uiso 1 1 calc R
C5 C 0.2482(5) -0.0621(5) 0.0782(2) 0.0308(8) Uani 1 1 d .
C6 C 0.2714(5) -0.0830(5) -0.0104(2) 0.0306(9) Uani 1 1 d .
C7 C 0.3162(6) -0.2503(5) -0.0475(3) 0.0389(10) Uani 1 1 d .
H7 H 0.3341 -0.3597 -0.0144 0.047 Uiso 1 1 calc R
C8 C 0.3342(6) -0.2562(6) -0.1318(3) 0.0447(11) Uani 1 1 d .
H8 H 0.3612 -0.3701 -0.1561 0.054 Uiso 1 1 calc R
C9 C 0.3138(6) -0.0997(6) -0.1820(3) 0.0407(10) Uani 1 1 d .
H9 H 0.3312 -0.1074 -0.2401 0.049 Uiso 1 1 calc R
C10 C 0.2686(6) 0.0658(6) -0.1477(3) 0.0365(9) Uani 1 1 d .
H10 H 0.2505 0.1737 -0.1818 0.044 Uiso 1 1 calc R
C11 C 0.2492(5) 0.0755(5) -0.0616(2) 0.0312(9) Uani 1 1 d .
C12 C 0.2045(6) 0.2452(5) -0.0255(2) 0.0328(9) Uani 1 1 d .
H12 H 0.1880 0.3515 -0.0606 0.039 Uiso 1 1 calc R
N1 N 0.1845(5) 0.2636(4) 0.0542(2) 0.0320(7) Uani 1 1 d .
O1 O 0.1466(5) 0.4305(3) 0.08131(18) 0.0430(8) Uani 1 1 d .
C13 C 0.2014(5) 0.1112(5) 0.1110(2) 0.0269(8) Uani 1 1 d .
N2 N 0.1262(5) 0.3077(4) 0.2274(2) 0.0369(8) Uani 1 1 d .
H2A H 0.1833 0.3856 0.1992 0.044 Uiso 1 1 calc R
S1 S -0.02213(15) 0.37947(15) 0.30951(6) 0.0409(4) Uani 1 1 d .
O2 O -0.1795(4) 0.2904(5) 0.32550(19) 0.0543(9) Uani 1 1 d .
O3 O -0.0755(5) 0.5736(4) 0.29752(19) 0.0512(8) Uani 1 1 d .
C14 C 0.1278(6) 0.3164(5) 0.3921(2) 0.0358(9) Uani 1 1 d .
C15 C 0.0540(6) 0.2402(6) 0.4636(3) 0.0437(10) Uani 1 1 d .
H15 H -0.0731 0.2146 0.4677 0.052 Uiso 1 1 calc R
C16 C 0.1693(7) 0.2009(6) 0.5303(3) 0.0469(11) Uani 1 1 d .
H16 H 0.1180 0.1501 0.5800 0.056 Uiso 1 1 calc R
C17 C 0.3551(6) 0.2342(6) 0.5253(3) 0.0397(10) Uani 1 1 d .
C18 C 0.4236(6) 0.3104(6) 0.4525(3) 0.0449(11) Uani 1 1 d .
H18 H 0.5506 0.3363 0.4482 0.054 Uiso 1 1 calc R
C19 C 0.3143(6) 0.3502(6) 0.3859(3) 0.0431(10) Uani 1 1 d .
H19 H 0.3666 0.4005 0.3361 0.052 Uiso 1 1 calc R
C20 C 0.4783(7) 0.1890(6) 0.5971(3) 0.0534(12) Uani 1 1 d .
H20A H 0.4363 0.2903 0.6341 0.080 Uiso 1 1 calc R
H20B H 0.6218 0.1680 0.5771 0.080 Uiso 1 1 calc R
H20C H 0.4569 0.0791 0.6268 0.080 Uiso 1 1 calc R

loop_
_atom_site_aniso_label
_atom_site_aniso_U_11
_atom_site_aniso_U_22
_atom_site_aniso_U_33
_atom_site_aniso_U_23
_atom_site_aniso_U_13
_atom_site_aniso_U_12
C1 0.030(2) 0.035(2) 0.036(2) 0.0007(17) -0.0099(16) -0.0102(16)
C2 0.045(2) 0.037(2) 0.032(2) -0.0038(18) -0.0082(18) -0.0107(18)
C3 0.053(3) 0.043(2) 0.035(2) 0.0138(19) -0.015(2) -0.016(2)
C4 0.040(2) 0.030(2) 0.049(3) 0.0038(18) -0.0113(19) -0.0105(17)
C5 0.0259(19) 0.033(2) 0.032(2) 0.0006(16) -0.0069(15) -0.0056(15)
C6 0.0209(18) 0.035(2) 0.037(2) -0.0056(17) -0.0047(15) -0.0075(15)
C7 0.040(2) 0.034(2) 0.041(2) -0.0052(18) -0.0052(18) -0.0064(17)
C8 0.038(2) 0.046(3) 0.053(3) -0.015(2) -0.005(2) -0.0115(19)
C9 0.040(2) 0.053(3) 0.033(2) -0.008(2) -0.0084(18) -0.0153(19)
C10 0.031(2) 0.044(2) 0.036(2) -0.0026(18) -0.0057(17) -0.0128(17)
C11 0.0283(19) 0.032(2) 0.034(2) -0.0024(16) -0.0083(16) -0.0067(15)
C12 0.035(2) 0.034(2) 0.027(2) 0.0042(16) -0.0079(16) -0.0066(16)
N1 0.0358(17) 0.0259(17) 0.0327(19) -0.0020(13) -0.0069(14) -0.0045(13)
O1 0.0603(19) 0.0279(15) 0.0402(17) -0.0045(12) -0.0113(14) -0.0080(13)
C13 0.0233(18) 0.0279(19) 0.029(2) -0.0033(15) -0.0035(15) -0.0052(14)
N2 0.044(2) 0.0395(19) 0.0298(19) -0.0045(15) -0.0030(15) -0.0144(15)
S1 0.0364(6) 0.0514(7) 0.0330(6) -0.0070(5) -0.0039(4) -0.0077(5)
O2 0.0368(17) 0.093(3) 0.0400(18) -0.0157(17) 0.0031(13) -0.0285(16)
O3 0.0566(19) 0.0419(18) 0.0431(19) -0.0059(14) -0.0065(15) 0.0073(14)
C14 0.036(2) 0.036(2) 0.035(2) -0.0100(17) 0.0011(17) -0.0072(17)
C15 0.039(2) 0.056(3) 0.039(3) -0.003(2) 0.0019(19) -0.019(2)
C16 0.052(3) 0.059(3) 0.028(2) -0.003(2) -0.0032(19) -0.012(2)
C17 0.034(2) 0.046(2) 0.035(2) -0.0051(18) -0.0040(17) -0.0024(18)
C18 0.039(2) 0.057(3) 0.040(3) -0.007(2) -0.0064(19) -0.012(2)
C19 0.041(2) 0.049(3) 0.039(3) 0.006(2) -0.0056(19) -0.0137(19)
C20 0.052(3) 0.055(3) 0.043(3) -0.009(2) -0.014(2) 0.006(2)

loop_
_atom_type_symbol
_atom_type_description
_atom_type_scat_dispersion_real
_atom_type_scat_dispersion_imag
_atom_type_scat_source
C C 0.0033 0.0016 'International Tables Vol C Tables 4.2.6.8 and 6.1.1.4'
H H 0.0000 0.0000 'International Tables Vol C Tables 4.2.6.8 and 6.1.1.4'
N N 0.0061 0.0033 'International Tables Vol C Tables 4.2.6.8 and 6.1.1.4'
O O 0.0106 0.0060 'International Tables Vol C Tables 4.2.6.8 and 6.1.1.4'
S S 0.1246 0.1234 'International Tables Vol C Tables 4.2.6.8 and 6.1.1.4'

loop_
_geom_angle_atom_site_label_1
_geom_angle_atom_site_label_2
_geom_angle_atom_site_label_3
_geom_angle
C2 C1 C13 119.1(4)
C2 C1 N2 121.3(4)
C13 C1 N2 119.6(3)
C1 C2 C3 120.7(4)
C1 C2 H2 119.7
C3 C2 H2 119.7
C4 C3 C2 121.3(4)
C4 C3 H3 119.3
C2 C3 H3 119.3
C3 C4 C5 120.2(4)
C3 C4 H4 119.9
C5 C4 H4 119.9
C13 C5 C4 117.7(4)
C13 C5 C6 121.0(3)
C4 C5 C6 121.3(4)
C7 C6 C11 118.2(4)
C7 C6 C5 124.3(3)
C11 C6 C5 117.5(3)
C8 C7 C6 120.0(4)
C8 C7 H7 120.0
C6 C7 H7 120.0
C7 C8 C9 121.5(4)
C7 C8 H8 119.2
C9 C8 H8 119.2
C10 C9 C8 119.9(4)
C10 C9 H9 120.1
C8 C9 H9 120.1
C9 C10 C11 119.7(4)
C9 C10 H10 120.2
C11 C10 H10 120.2
C6 C11 C10 120.7(4)
C6 C11 C12 119.1(4)
C10 C11 C12 120.2(3)
N1 C12 C11 123.3(3)
N1 C12 H12 118.4
C11 C12 H12 118.4
C12 N1 O1 118.1(3)
C12 N1 C13 121.7(3)
O1 N1 C13 120.2(3)
C1 C13 C5 121.1(3)
C1 C13 N1 121.6(3)
C5 C13 N1 117.3(3)
C1 N2 S1 126.4(3)
C1 N2 H2A 116.8
S1 N2 H2A 116.8
O2 S1 O3 119.2(2)
O2 S1 N2 111.42(18)
O3 S1 N2 103.83(18)
O2 S1 C14 106.92(19)
O3 S1 C14 108.59(18)
N2 S1 C14 106.27(17)
C15 C14 C19 120.3(4)
C15 C14 S1 119.5(3)
C19 C14 S1 120.1(3)
C14 C15 C16 118.9(4)
C14 C15 H15 120.5
C16 C15 H15 120.5
C17 C16 C15 121.6(4)
C17 C16 H16 119.2
C15 C16 H16 119.2
C16 C17 C18 117.6(4)
C16 C17 C20 120.9(4)
C18 C17 C20 121.4(4)
C19 C18 C17 122.2(4)
C19 C18 H18 118.9
C17 C18 H18 118.9
C18 C19 C14 119.3(4)
C18 C19 H19 120.4
C14 C19 H19 120.4
C17 C20 H20A 109.5
C17 C20 H20B 109.5
H20A C20 H20B 109.5
C17 C20 H20C 109.5
H20A C20 H20C 109.5
H20B C20 H20C 109.5

loop_
_geom_bond_atom_site_label_1
_geom_bond_atom_site_label_2
_geom_bond_distance
C1 C2 1.373(5)
C1 C13 1.407(5)
C1 N2 1.414(5)
C2 C3 1.382(6)
C2 H2 0.9500
C3 C4 1.371(6)
C3 H3 0.9500
C4 C5 1.417(5)
C4 H4 0.9500
C5 C13 1.411(5)
C5 C6 1.458(5)
C6 C7 1.402(5)
C6 C11 1.407(5)
C7 C8 1.376(6)
C7 H7 0.9500
C8 C9 1.386(6)
C8 H8 0.9500
C9 C10 1.369(5)
C9 H9 0.9500
C10 C11 1.408(5)
C10 H10 0.9500
C11 C12 1.411(5)
C12 N1 1.311(5)
C12 H12 0.9500
N1 O1 1.334(4)
N1 C13 1.427(5)
N2 S1 1.620(3)
N2 H2A 0.8800
S1 O2 1.433(3)
S1 O3 1.435(3)
S1 C14 1.768(4)
C14 C15 1.376(6)
C14 C19 1.380(6)
C15 C16 1.401(6)
C15 H15 0.9500
C16 C17 1.375(6)
C16 H16 0.9500
C17 C18 1.378(6)
C17 C20 1.504(6)
C18 C19 1.376(6)
C18 H18 0.9500
C19 H19 0.9500
C20 H20A 0.9800
C20 H20B 0.9800
C20 H20C 0.9800

loop_
_geom_torsion_atom_site_label_1
_geom_torsion_atom_site_label_2
_geom_torsion_atom_site_label_3
_geom_torsion_atom_site_label_4
_geom_torsion
C13 C1 C2 C3 0.2(6)
N2 C1 C2 C3 -179.5(3)
C1 C2 C3 C4 -0.6(6)
C2 C3 C4 C5 0.6(6)
C3 C4 C5 C13 -0.1(6)
C3 C4 C5 C6 -178.4(4)
C13 C5 C6 C7 -179.5(3)
C4 C5 C6 C7 -1.3(6)
C13 C5 C6 C11 1.2(5)
C4 C5 C6 C11 179.4(3)
C11 C6 C7 C8 -1.0(6)
C5 C6 C7 C8 179.7(4)
C6 C7 C8 C9 1.6(6)
C7 C8 C9 C10 -2.0(6)
C8 C9 C10 C11 1.9(6)
C7 C6 C11 C10 0.9(5)
C5 C6 C11 C10 -179.7(3)
C7 C6 C11 C12 -179.9(3)
C5 C6 C11 C12 -0.5(5)
C9 C10 C11 C6 -1.4(5)
C9 C10 C11 C12 179.4(3)
C6 C11 C12 N1 0.8(5)
C10 C11 C12 N1 -180.0(4)
C11 C12 N1 O1 178.5(3)
C11 C12 N1 C13 -1.7(6)
C2 C1 C13 C5 0.2(5)
N2 C1 C13 C5 180.0(3)
C2 C1 C13 N1 -179.7(3)
N2 C1 C13 N1 0.0(5)
C4 C5 C13 C1 -0.3(5)
C6 C5 C13 C1 178.0(3)
C4 C5 C13 N1 179.7(3)
C6 C5 C13 N1 -2.0(5)
C12 N1 C13 C1 -177.7(3)
O1 N1 C13 C1 2.0(5)
C12 N1 C13 C5 2.3(5)
O1 N1 C13 C5 -178.0(3)
C2 C1 N2 S1 -35.8(5)
C13 C1 N2 S1 144.5(3)
C1 N2 S1 O2 -30.3(4)
C1 N2 S1 O3 -159.8(3)
C1 N2 S1 C14 85.8(3)
O2 S1 C14 C15 -16.0(4)
O3 S1 C14 C15 113.8(4)
N2 S1 C14 C15 -135.1(3)
O2 S1 C14 C19 166.6(3)
O3 S1 C14 C19 -63.7(4)
N2 S1 C14 C19 47.5(4)
C19 C14 C15 C16 1.2(6)
S1 C14 C15 C16 -176.2(3)
C14 C15 C16 C17 -1.0(7)
C15 C16 C17 C18 0.9(7)
C15 C16 C17 C20 -179.2(4)
C16 C17 C18 C19 -1.0(7)
C20 C17 C18 C19 179.0(4)
C17 C18 C19 C14 1.3(7)
C15 C14 C19 C18 -1.3(6)
S1 C14 C19 C18 176.1(3)
